data_7034724
loop_
_publ_author_name
'Ording-Wenker, Erica C M'
'Siegler, Maxime A.'
'Lutz, Martin'
'Bouwman, Elisabeth'

_publ_section_title
;
 Catalytic catechol oxidation by copper complexes: development of a
 structure-activity relationship.
;
_journal_issue 27
_journal_name_full 'Dalton transactions (Cambridge, England : 2003)'
_journal_page_first 12196
_journal_page_last 12209
_journal_paper_doi 10.1039/c5dt01041a
_journal_volume 44
_journal_year 2015
_chemical_formula_moiety 'C15 H18 Cl Cu N3, B F4, 2(C2 H3 N)'
_chemical_formula_sum 'C19 H24 B Cl Cu F4 N5'
_chemical_formula_weight 508.23
_chemical_name_systematic
; 
 ? 
;
_space_group_IT_number 12
_symmetry_cell_setting monoclinic
_symmetry_space_group_name_Hall '-C 2y'
_symmetry_space_group_name_H-M 'C 1 2/m 1'
_atom_sites_solution_hydrogens geom
_atom_sites_solution_primary direct
_atom_sites_solution_secondary difmap
_audit_creation_method SHELXL-97
_audit_update_record
;
2015-01-07 deposited with the CCDC.
2015-04-07 downloaded from the CCDC.
;
_cell_angle_alpha 90.00
_cell_angle_beta 111.421(13)
_cell_angle_gamma 90.00
_cell_formula_units_Z 4
_cell_length_a 13.287(2)
_cell_length_b 27.558(5)
_cell_length_c 6.9232(17)
_cell_measurement_reflns_used 1684
_cell_measurement_temperature 150(2)
_cell_measurement_theta_max 22.46
_cell_measurement_theta_min 3.07
_cell_volume 2359.9(8)
_computing_cell_refinement Peakref
_computing_data_collection Apex2
_computing_data_reduction 'Eval14, Twinabs'
_computing_structure_refinement 'SHELXL-97 (Sheldrick, 1997)'
_computing_structure_solution 'SHELXS-97 (Sheldrick, 1990)'
_diffrn_ambient_temperature 150(2)
_diffrn_measured_fraction_theta_full 0.971
_diffrn_measured_fraction_theta_max 0.971
_diffrn_measurement_device_type 'Bruker Kappa ApexII'
_diffrn_measurement_method '\w scans'
_diffrn_radiation_monochromator graphite
_diffrn_radiation_source 'fine-focus sealed tube'
_diffrn_radiation_type MoK\a
_diffrn_radiation_wavelength 0.71073
_diffrn_reflns_av_R_equivalents 0.0585
_diffrn_reflns_av_sigmaI/netI 0.0418
_diffrn_reflns_limit_h_max 15
_diffrn_reflns_limit_h_min -15
_diffrn_reflns_limit_k_max 31
_diffrn_reflns_limit_k_min -31
_diffrn_reflns_limit_l_max 7
_diffrn_reflns_limit_l_min -7
_diffrn_reflns_number 9970
_diffrn_reflns_theta_full 24.11
_diffrn_reflns_theta_max 24.11
_diffrn_reflns_theta_min 1.80
_exptl_absorpt_coefficient_mu 1.085
_exptl_absorpt_correction_T_max 0.75
_exptl_absorpt_correction_T_min 0.57
_exptl_absorpt_correction_type multi-scan
_exptl_absorpt_process_details TWINABS-2008/4
_exptl_crystal_colour blue
_exptl_crystal_density_diffrn 1.430
_exptl_crystal_density_method 'not measured'
_exptl_crystal_description block
_exptl_crystal_F_000 1040
_exptl_crystal_size_max 0.30
_exptl_crystal_size_mid 0.30
_exptl_crystal_size_min 0.30
_refine_diff_density_max 1.036
_refine_diff_density_min -1.215
_refine_diff_density_rms 0.134
_refine_ls_extinction_method none
_refine_ls_goodness_of_fit_ref 1.151
_refine_ls_hydrogen_treatment constr
_refine_ls_matrix_type full
_refine_ls_number_parameters 172
_refine_ls_number_reflns 1904
_refine_ls_number_restraints 30
_refine_ls_restrained_S_all 1.161
_refine_ls_R_factor_all 0.0942
_refine_ls_R_factor_gt 0.0780
_refine_ls_shift/su_max 0.012
_refine_ls_shift/su_mean 0.002
_refine_ls_structure_factor_coef Fsqd
_refine_ls_weighting_details 'calc w=1/[\s^2^(Fo^2^)+(0.0718P)^2^+12.6263P] where P=(Fo^2^+2Fc^2^)/3'
_refine_ls_weighting_scheme calc
_refine_ls_wR_factor_gt 0.2007
_refine_ls_wR_factor_ref 0.2123
_reflns_number_gt 1601
_reflns_number_total 1904
_reflns_threshold_expression I>2\s(I)
_cod_data_source_file c5dt01041a2.cif
_cod_data_source_block l0138a
_cod_depositor_comments 'Adding full bibliography for 7034724--7034733.cif.'
_cod_original_sg_symbol_H-M 'C 2/m'
_cod_database_code 7034724

loop_
_symmetry_equiv_pos_as_xyz
'x, y, z'
'-x, y, -z'
'x+1/2, y+1/2, z'
'-x+1/2, y+1/2, -z'
'-x, -y, -z'
'x, -y, z'
'-x+1/2, -y+1/2, -z'
'x+1/2, -y+1/2, z'

loop_
_atom_site_label
_atom_site_type_symbol
_atom_site_fract_x
_atom_site_fract_y
_atom_site_fract_z
_atom_site_U_iso_or_equiv
_atom_site_adp_type
_atom_site_occupancy
_atom_site_symmetry_multiplicity
_atom_site_calc_flag
_atom_site_refinement_flags
Cu1 Cu 0.41105(10) 0.0000 0.2500(2) 0.0326(4) Uani 1 2 d S
Cl1 Cl 0.5894(2) 0.0000 0.3365(5) 0.0443(8) Uani 1 2 d S
N1 N 0.2473(7) 0.0000 0.1384(13) 0.035(2) Uani 1 2 d S
N2 N 0.3911(5) 0.0715(2) 0.2298(10) 0.0356(15) Uani 1 1 d .
C1 C 0.2176(6) 0.0454(3) 0.2206(12) 0.0387(19) Uani 1 1 d .
H1A H 0.2251 0.0407 0.3670 0.046 Uiso 1 1 calc R
H1B H 0.1414 0.0539 0.1392 0.046 Uiso 1 1 calc R
C2 C 0.2902(7) 0.0854(3) 0.2062(12) 0.0374(18) Uani 1 1 d .
C3 C 0.2601(7) 0.1332(3) 0.1800(13) 0.047(2) Uani 1 1 d .
H3 H 0.1883 0.1424 0.1616 0.057 Uiso 1 1 calc R
C4 C 0.3359(9) 0.1679(3) 0.1807(16) 0.063(3) Uani 1 1 d .
H4 H 0.3167 0.2013 0.1638 0.075 Uiso 1 1 calc R
C5 C 0.4379(9) 0.1538(3) 0.2057(15) 0.058(3) Uani 1 1 d .
H5 H 0.4908 0.1772 0.2078 0.070 Uiso 1 1 calc R
C6 C 0.4638(7) 0.1051(3) 0.2281(13) 0.046(2) Uani 1 1 d .
H6 H 0.5347 0.0951 0.2427 0.055 Uiso 1 1 calc R
C7 C 0.2086(8) 0.0000 -0.0954(17) 0.040(3) Uani 1 2 d S
H7A H 0.2387 -0.0290 -0.1398 0.048 Uiso 0.50 1 calc PR
H7B H 0.2387 0.0290 -0.1398 0.048 Uiso 0.50 1 calc PR
C8 C 0.0867(10) 0.0000 -0.2082(18) 0.059(4) Uani 1 2 d S
H8A H 0.0551 -0.0291 -0.1685 0.070 Uiso 0.50 1 calc PR
H8B H 0.0551 0.0291 -0.1685 0.070 Uiso 0.50 1 calc PR
C9 C 0.0606(8) 0.0000 -0.4395(18) 0.052(3) Uani 1 2 d S
H9A H 0.0930 -0.0290 -0.4777 0.062 Uiso 0.50 1 calc PR
H9B H 0.0930 0.0290 -0.4777 0.062 Uiso 0.50 1 calc PR
F1 F 0.0983(9) 0.2358(6) 0.045(4) 0.085(5) Uani 0.50 1 d PDU
F2 F -0.0029(18) 0.1719(4) -0.069(3) 0.093(6) Uani 0.50 1 d PDU
F3 F -0.0711(19) 0.2420(7) -0.154(4) 0.130(8) Uani 0.50 1 d PDU
F4 F -0.031(3) 0.2243(10) 0.160(4) 0.182(9) Uani 0.50 1 d PDU
B1 B 0.0000 0.2171(4) 0.0000 0.055(4) Uani 1 2 d SD
N4 N 0.2339(12) 0.1087(4) 0.6546(17) 0.114(5) Uani 1 1 d .
C10 C 0.2095(11) 0.1470(4) 0.6392(17) 0.075(3) Uani 1 1 d .
C11 C 0.1853(13) 0.1981(4) 0.628(2) 0.105(5) Uani 1 1 d .
H11A H 0.2517 0.2163 0.7019 0.158 Uiso 1 1 calc R
H11B H 0.1322 0.2044 0.6931 0.158 Uiso 1 1 calc R
H11C H 0.1557 0.2083 0.4828 0.158 Uiso 1 1 calc R

loop_
_atom_site_aniso_label
_atom_site_aniso_U_11
_atom_site_aniso_U_22
_atom_site_aniso_U_33
_atom_site_aniso_U_23
_atom_site_aniso_U_13
_atom_site_aniso_U_12
Cu1 0.0300(7) 0.0369(8) 0.0349(8) 0.000 0.0169(6) 0.000
Cl1 0.0319(15) 0.0605(19) 0.0457(17) 0.000 0.0203(14) 0.000
N1 0.044(5) 0.048(6) 0.018(5) 0.000 0.019(4) 0.000
N2 0.048(4) 0.035(3) 0.030(3) 0.003(3) 0.021(3) -0.004(3)
C1 0.040(4) 0.050(5) 0.032(5) -0.004(4) 0.020(4) 0.006(4)
C2 0.050(5) 0.041(4) 0.026(4) 0.002(3) 0.019(4) 0.003(4)
C3 0.065(6) 0.045(5) 0.038(5) 0.004(4) 0.026(5) 0.011(4)
C4 0.107(9) 0.035(5) 0.053(6) 0.005(4) 0.037(6) 0.006(5)
C5 0.082(7) 0.046(5) 0.047(6) 0.004(4) 0.025(5) -0.014(5)
C6 0.051(5) 0.045(5) 0.039(5) 0.004(4) 0.015(4) -0.008(4)
C7 0.025(6) 0.070(8) 0.029(6) 0.000 0.014(5) 0.000
C8 0.043(7) 0.109(12) 0.029(7) 0.000 0.018(6) 0.000
C9 0.017(6) 0.101(11) 0.037(7) 0.000 0.010(5) 0.000
F1 0.063(8) 0.073(9) 0.115(12) 0.007(9) 0.027(9) -0.023(6)
F2 0.062(6) 0.059(6) 0.154(17) -0.039(7) 0.034(12) 0.003(8)
F3 0.117(13) 0.096(11) 0.118(13) 0.011(11) -0.027(10) 0.007(11)
F4 0.236(18) 0.212(18) 0.153(16) -0.020(13) 0.137(15) 0.006(15)
B1 0.060(10) 0.060(9) 0.056(11) 0.000 0.032(9) 0.000
N4 0.222(15) 0.072(7) 0.077(8) 0.009(6) 0.089(9) 0.025(8)
C10 0.133(11) 0.059(7) 0.052(7) 0.005(6) 0.056(7) 0.014(7)
C11 0.162(14) 0.064(8) 0.091(10) 0.006(7) 0.046(10) 0.018(8)

loop_
_atom_type_symbol
_atom_type_description
_atom_type_scat_dispersion_real
_atom_type_scat_dispersion_imag
_atom_type_scat_source
C C 0.0033 0.0016 'International Tables Vol C Tables 4.2.6.8 and 6.1.1.4'
H H 0.0000 0.0000 'International Tables Vol C Tables 4.2.6.8 and 6.1.1.4'
B B 0.0013 0.0007 'International Tables Vol C Tables 4.2.6.8 and 6.1.1.4'
Cl Cl 0.1484 0.1585 'International Tables Vol C Tables 4.2.6.8 and 6.1.1.4'
Cu Cu 0.3201 1.2651 'International Tables Vol C Tables 4.2.6.8 and 6.1.1.4'
F F 0.0171 0.0103 'International Tables Vol C Tables 4.2.6.8 and 6.1.1.4'
N N 0.0061 0.0033 'International Tables Vol C Tables 4.2.6.8 and 6.1.1.4'

loop_
_geom_angle_atom_site_label_1
_geom_angle_atom_site_label_2
_geom_angle_atom_site_label_3
_geom_angle
_geom_angle_site_symmetry_1
_geom_angle_site_symmetry_3
N2 Cu1 N2 165.5(4) . 6
N2 Cu1 N1 82.88(18) . .
N2 Cu1 N1 82.88(18) 6 .
N2 Cu1 Cl1 96.93(18) . .
N2 Cu1 Cl1 96.93(18) 6 .
N1 Cu1 Cl1 173.7(3) . .
C1 N1 C1 114.7(8) . 6
C1 N1 C7 112.1(5) . .
C1 N1 C7 112.1(5) 6 .
C1 N1 Cu1 104.6(5) . .
C1 N1 Cu1 104.6(5) 6 .
C7 N1 Cu1 107.9(6) . .
C6 N2 C2 119.5(7) . .
C6 N2 Cu1 127.4(6) . .
C2 N2 Cu1 113.0(5) . .
N1 C1 C2 109.1(6) . .
N1 C1 H1A 109.9 . .
C2 C1 H1A 109.9 . .
N1 C1 H1B 109.9 . .
C2 C1 H1B 109.9 . .
H1A C1 H1B 108.3 . .
N2 C2 C3 121.2(8) . .
N2 C2 C1 115.0(7) . .
C3 C2 C1 123.7(8) . .
C2 C3 C4 119.1(8) . .
C2 C3 H3 120.4 . .
C4 C3 H3 120.4 . .
C5 C4 C3 119.4(9) . .
C5 C4 H4 120.3 . .
C3 C4 H4 120.3 . .
C4 C5 C6 119.3(9) . .
C4 C5 H5 120.3 . .
C6 C5 H5 120.3 . .
N2 C6 C5 121.4(9) . .
N2 C6 H6 119.3 . .
C5 C6 H6 119.3 . .
N1 C7 C8 115.7(9) . .
N1 C7 H7A 108.4 . .
C8 C7 H7A 108.4 . .
N1 C7 H7B 108.4 . .
C8 C7 H7B 108.4 . .
H7A C7 H7B 107.4 . .
C9 C8 C7 109.6(9) . .
C9 C8 H8A 109.8 . .
C7 C8 H8A 109.8 . .
C9 C8 H8B 109.8 . .
C7 C8 H8B 109.8 . .
H8A C8 H8B 108.2 . .
C8 C9 C9 111.8(13) . 5_554
C8 C9 H9A 109.2 . .
C9 C9 H9A 109.2 5_554 .
C8 C9 H9B 109.2 . .
C9 C9 H9B 109.2 5_554 .
H9A C9 H9B 107.9 . .
F3 F1 F4 123.0(13) 2 2
F2 F2 F4 116.6(14) 2 2
F1 F3 F4 125.8(11) 2 2
F1 F4 F3 98.6(13) 2 2
F1 F4 F2 88.4(13) 2 2
F3 F4 F2 84.3(13) 2 2
F3 B1 F3 118(2) 2 .
F3 B1 F4 104.3(16) 2 2
F3 B1 F4 104.3(16) . .
F3 B1 F2 106.1(14) . .
F4 B1 F2 117.4(16) . .
F3 B1 F2 106.1(14) 2 2
F4 B1 F2 117.4(16) 2 2
F3 B1 F1 109.8(12) 2 2
F4 B1 F1 108.7(14) 2 2
F2 B1 F1 110.1(14) 2 2
F3 B1 F1 109.8(12) . .
F4 B1 F1 108.7(14) . .
F2 B1 F1 110.1(14) . .
N4 C10 C11 175.9(17) . .
C10 C11 H11A 109.5 . .
C10 C11 H11B 109.5 . .
H11A C11 H11B 109.5 . .
C10 C11 H11C 109.5 . .
H11A C11 H11C 109.5 . .
H11B C11 H11C 109.5 . .

loop_
_geom_bond_atom_site_label_1
_geom_bond_atom_site_label_2
_geom_bond_distance
_geom_bond_site_symmetry_2
Cu1 N2 1.987(6) .
Cu1 N2 1.987(6) 6
Cu1 N1 2.026(9) .
Cu1 Cl1 2.223(3) .
N1 C1 1.487(9) .
N1 C1 1.487(9) 6
N1 C7 1.509(14) .
N2 C6 1.340(10) .
N2 C2 1.346(10) .
C1 C2 1.490(11) .
C1 H1A 0.9900 .
C1 H1B 0.9900 .
C2 C3 1.369(11) .
C3 C4 1.389(13) .
C3 H3 0.9500 .
C4 C5 1.359(15) .
C4 H4 0.9500 .
C5 C6 1.381(13) .
C5 H5 0.9500 .
C6 H6 0.9500 .
C7 C8 1.520(16) .
C7 H7A 0.9900 .
C7 H7B 0.9900 .
C8 C9 1.509(16) .
C8 H8A 0.9900 .
C8 H8B 0.9900 .
C9 C9 1.52(2) 5_554
C9 H9A 0.9900 .
C9 H9B 0.9900 .
F1 F3 0.96(3) 2
F1 B1 1.330(8) .
F1 F4 1.41(3) 2
F2 F2 0.93(3) 2
F2 B1 1.330(8) .
F2 F4 1.70(3) 2
F3 F1 0.96(3) 2
F3 B1 1.326(9) .
F3 F4 1.45(3) 2
F4 B1 1.329(9) .
F4 F1 1.41(3) 2
F4 F3 1.45(3) 2
F4 F2 1.70(3) 2
B1 F3 1.326(9) 2
B1 F4 1.329(9) 2
B1 F2 1.330(8) 2
B1 F1 1.330(8) 2
N4 C10 1.097(14) .
C10 C11 1.441(16) .
C11 H11A 0.9800 .
C11 H11B 0.9800 .
C11 H11C 0.9800 .

loop_
_geom_torsion_atom_site_label_1
_geom_torsion_atom_site_label_2
_geom_torsion_atom_site_label_3
_geom_torsion_atom_site_label_4
_geom_torsion
_geom_torsion_site_symmetry_1
_geom_torsion_site_symmetry_4
N2 Cu1 N1 C1 -30.9(5) . .
N2 Cu1 N1 C1 151.8(5) 6 .
N2 Cu1 N1 C1 -151.8(5) . 6
N2 Cu1 N1 C1 30.9(5) 6 6
N2 Cu1 N1 C7 88.67(19) . .
N2 Cu1 N1 C7 -88.67(19) 6 .
N2 Cu1 N2 C6 -151.2(11) 6 .
N1 Cu1 N2 C6 -161.8(7) . .
Cl1 Cu1 N2 C6 11.9(7) . .
N2 Cu1 N2 C2 25.6(19) 6 .
N1 Cu1 N2 C2 15.1(6) . .
Cl1 Cu1 N2 C2 -171.3(5) . .
C1 N1 C1 C2 155.2(6) 6 .
C7 N1 C1 C2 -75.4(9) . .
Cu1 N1 C1 C2 41.2(7) . .
C6 N2 C2 C3 0.1(12) . .
Cu1 N2 C2 C3 -177.0(6) . .
C6 N2 C2 C1 -177.2(7) . .
Cu1 N2 C2 C1 5.7(8) . .
N1 C1 C2 N2 -32.4(10) . .
N1 C1 C2 C3 150.3(8) . .
N2 C2 C3 C4 -0.9(13) . .
C1 C2 C3 C4 176.2(8) . .
C2 C3 C4 C5 0.5(14) . .
C3 C4 C5 C6 0.6(15) . .
C2 N2 C6 C5 1.0(12) . .
Cu1 N2 C6 C5 177.6(6) . .
C4 C5 C6 N2 -1.4(14) . .
C1 N1 C7 C8 -65.4(6) . .
C1 N1 C7 C8 65.4(6) 6 .
Cu1 N1 C7 C8 180.0 . .
N1 C7 C8 C9 180.000(2) . .
C7 C8 C9 C9 180.000(1) . 5_554
F1 F3 B1 F3 -90(2) 2 2
F4 F3 B1 F3 94.3(16) 2 2
F1 F3 B1 F4 176(3) 2 2
F1 F3 B1 F4 -19(2) 2 .
F4 F3 B1 F4 165(2) 2 .
F1 F3 B1 F2 106(2) 2 .
F4 F3 B1 F2 -70.4(17) 2 .
F1 F3 B1 F2 70(3) 2 2
F4 F3 B1 F2 -106(2) 2 2
F4 F3 B1 F1 -176(3) 2 2
F1 F3 B1 F1 -135(2) 2 .
F4 F3 B1 F1 48.6(16) 2 .
F1 F4 B1 F3 128.5(16) 2 2
F2 F4 B1 F3 -112.9(17) 2 2
F1 F4 B1 F3 14.1(17) 2 .
F3 F4 B1 F3 -114(2) 2 .
F2 F4 B1 F3 132.7(15) 2 .
F1 F4 B1 F4 68.8(11) 2 2
F3 F4 B1 F4 -59.7(12) 2 2
F2 F4 B1 F4 -172.6(11) 2 2
F1 F4 B1 F2 -103.0(16) 2 .
F3 F4 B1 F2 128.5(17) 2 .
F2 F4 B1 F2 16(2) 2 .
F1 F4 B1 F2 -118.6(17) 2 2
F3 F4 B1 F2 112.9(17) 2 2
F3 F4 B1 F1 -128.5(16) 2 2
F2 F4 B1 F1 118.6(17) 2 2
F1 F4 B1 F1 131(2) 2 .
F3 F4 B1 F1 2.8(19) 2 .
F2 F4 B1 F1 -110.2(14) 2 .
F2 F2 B1 F3 59(4) 2 2
F4 F2 B1 F3 -99.8(19) 2 2
F2 F2 B1 F3 -140(3) 2 .
F4 F2 B1 F3 61.5(15) 2 .
F2 F2 B1 F4 159(3) 2 2
F2 F2 B1 F4 -24(4) 2 .
F4 F2 B1 F4 177.6(5) 2 .
F4 F2 B1 F2 -159(3) 2 2
F2 F2 B1 F1 -95(3) 2 2
F4 F2 B1 F1 106.0(15) 2 2
F2 F2 B1 F1 101(3) 2 .
F4 F2 B1 F1 -57.3(15) 2 .
F4 F1 B1 F3 -160(3) 2 2
F3 F1 B1 F3 110(3) 2 .
F4 F1 B1 F3 -49.7(17) 2 .
F3 F1 B1 F4 160(3) 2 2
F3 F1 B1 F4 -4(3) 2 .
F4 F1 B1 F4 -163(3) 2 .
F3 F1 B1 F2 -134(2) 2 .
F4 F1 B1 F2 66.8(17) 2 .
F3 F1 B1 F2 -90(2) 2 2
F4 F1 B1 F2 110.8(17) 2 2
F3 F1 B1 F1 68.1(19) 2 2
F4 F1 B1 F1 -91.4(15) 2 2
